data_4036222
loop_
_publ_author_name
'Deng, Yongming'
'Karunaratne, Chamini V.'
'Csatary, Erika'
'Tierney, David L.'
'Wheeler, Kraig'
'Wang, Hong'

_publ_section_title
;
 Chiral Bimetallic Catalysts Derived from Chiral Metal Phosphates:
 Enantioselective Three-Component Asymmetric Aza-Diels-Alder Reactions of
 Cyclic Ketones.
;
_journal_issue 16
_journal_name_full 'The Journal of organic chemistry'
_journal_page_first 7984
_journal_page_last 7993
_journal_paper_doi 10.1021/acs.joc.5b00895
_journal_volume 80
_journal_year 2015
_chemical_absolute_configuration ad
_chemical_formula_moiety 'C80 H48 O22 P4 Y2, 2(C F3 O3 S), 8(C4 H8 O2), 6(C6 H14)'
_chemical_formula_sum 'C138 H168 F6 O44 P4 S2 Y2'
_chemical_formula_weight 3183.70
_space_group_crystal_system monoclinic
_space_group_IT_number 4
_space_group_name_Hall 'P 2yb'
_space_group_name_H-M_alt 'P 1 21 1'
_atom_sites_solution_hydrogens geom
_audit_creation_method SHELXL-2014
_cell_angle_alpha 90
_cell_angle_beta 95.062(1)
_cell_angle_gamma 90
_cell_formula_units_Z 2
_cell_length_a 17.0610(5)
_cell_length_b 17.2598(7)
_cell_length_c 23.1595(6)
_cell_measurement_reflns_used 9831
_cell_measurement_temperature 100(2)
_cell_measurement_theta_max 68.229
_cell_measurement_theta_min 2.560
_cell_volume 6793.2(4)
_computing_cell_refinement APEX2
_computing_data_collection APEX2
_computing_data_reduction
;
SAINT (Bruker, 2010) and XPREP (Bruker, 2010)
;
_computing_molecular_graphics 'XSEED (Barbour, 2001)'
_computing_publication_material 'XSEED (Barbour, 2001)'
_computing_structure_refinement 'SHELXL-2014 (Sheldrick, 2014)'
_computing_structure_solution 'SHELXL-2014 (Sheldrick, 2014)'
_diffrn_ambient_temperature 100(2)
_diffrn_detector_area_resol_mean 8.33
_diffrn_measured_fraction_theta_full 0.995
_diffrn_measured_fraction_theta_max 0.994
_diffrn_measurement_device_type 'Bruker APEXII CCD'
_diffrn_measurement_method 'phi and omega scans'
_diffrn_radiation_monochromator graphite
_diffrn_radiation_source 'fine-focus sealed tube'
_diffrn_radiation_type CuK\a
_diffrn_radiation_wavelength 1.54178
_diffrn_reflns_av_R_equivalents 0.0423
_diffrn_reflns_av_unetI/netI 0.0453
_diffrn_reflns_Laue_measured_fraction_full 0.995
_diffrn_reflns_Laue_measured_fraction_max 0.994
_diffrn_reflns_limit_h_max 20
_diffrn_reflns_limit_h_min -20
_diffrn_reflns_limit_k_max 20
_diffrn_reflns_limit_k_min -18
_diffrn_reflns_limit_l_max 27
_diffrn_reflns_limit_l_min -27
_diffrn_reflns_number 100027
_diffrn_reflns_point_group_measured_fraction_full 0.908
_diffrn_reflns_point_group_measured_fraction_max 0.907
_diffrn_reflns_theta_full 67.679
_diffrn_reflns_theta_max 68.245
_diffrn_reflns_theta_min 1.915
_exptl_absorpt_coefficient_mu 2.613
_exptl_absorpt_correction_T_max 0.589
_exptl_absorpt_correction_T_min 0.126
_exptl_absorpt_correction_type multi-scan
_exptl_absorpt_process_details 'SADABS (Bruker, 2013)'
_exptl_crystal_colour colorless
_exptl_crystal_density_diffrn 1.542
_exptl_crystal_description 'transparent plate'
_exptl_crystal_F_000 2744
_exptl_crystal_size_max 0.47
_exptl_crystal_size_mid 0.35
_exptl_crystal_size_min 0.176
_platon_squeeze_details
;
 Entries 4 and 6 were ingnored due to low electron density.  
 With P2~1~ and Z=2, the 388 electrons correspond to 194 
 electrons (388 electrons/2 = 194) in the asymmetric unit.
 Both dioxane (48 electrons) and hexane (50 electrons) were
 used as the recrystallization solvent system.  Given each 
 solvent has approx 50 electrons (8 electrons for Oxygen, 
 6 for Carbon, and 1for Hydrogen), then 194/50 = 3.9 solvent 
 molecules per asymmetric unit.  The results are
 inconclusive as to the identity of the solvent trapped
 in the crystal.  The molecular formula reflects hexane
 as the inclusion solvent.
;
_refine_diff_density_max 1.093
_refine_diff_density_min -1.410
_refine_diff_density_rms 0.166
_refine_ls_abs_structure_details
;
 Flack x determined using 8270 quotients [(I+)-(I-)]/[(I+)+(I-)]
 (Parsons, Flack and Wagner, Acta Cryst. B69 (2013) 249-259).
;
_refine_ls_abs_structure_Flack -0.052(6)
_refine_ls_extinction_method none
_refine_ls_goodness_of_fit_ref 1.484
_refine_ls_hydrogen_treatment constr
_refine_ls_matrix_type full
_refine_ls_number_parameters 1293
_refine_ls_number_reflns 22568
_refine_ls_number_restraints 1516
_refine_ls_restrained_S_all 1.470
_refine_ls_R_factor_all 0.1205
_refine_ls_R_factor_gt 0.1152
_refine_ls_shift/su_max 0.063
_refine_ls_shift/su_mean 0.014
_refine_ls_structure_factor_coef Fsqd
_refine_ls_weighting_details 'w=1/[\s^2^(Fo^2^)+(0.2000P)^2^] where P=(Fo^2^+2Fc^2^)/3'
_refine_ls_weighting_scheme calc
_refine_ls_wR_factor_gt 0.3054
_refine_ls_wR_factor_ref 0.3176
_reflns_Friedel_coverage 0.761
_reflns_Friedel_fraction_full 0.816
_reflns_Friedel_fraction_max 0.814
_reflns_number_gt 20364
_reflns_number_total 22568
_reflns_threshold_expression 'I > 2\s(I)'
_cod_data_source_file jo5b00895_si_003.cif
_cod_data_source_block hwang18
_cod_original_sg_symbol_H-M 'P 21'
_cod_database_code 4036222
_shelx_space_group_comment
;
The symmetry employed for this shelxl refinement is uniquely defined
by the following loop, which should always be used as a source of
symmetry information in preference to the above space-group names.
They are only intended as comments.
;
_shelx_estimated_absorpt_t_min 0.0404
_shelx_estimated_absorpt_t_max 0.631
_shelxl_version_number 2014-3

loop_
_space_group_symop_operation_xyz
'x, y, z'
'-x, y+1/2, -z'

loop_
_atom_site_label
_atom_site_type_symbol
_atom_site_fract_x
_atom_site_fract_y
_atom_site_fract_z
_atom_site_U_iso_or_equiv
_atom_site_adp_type
_atom_site_occupancy
_atom_site_site_symmetry_order
_atom_site_calc_flag
_atom_site_refinement_flags_posn
_atom_site_refinement_flags_adp
_atom_site_refinement_flags_occupancy
_atom_site_disorder_assembly
_atom_site_disorder_group
Y1 Y 0.64059(3) 0.80540(5) 0.18903(3) 0.05197(19) Uani 1 1 d . . . . .
Y2 Y 0.84577(4) 0.86618(6) 0.31912(3) 0.0620(2) Uani 1 1 d . . . . .
S1 S 0.4073(2) 0.77537(18) 0.04404(14) 0.0777(7) Uiso 1 1 d D . . . .
O200 O 0.4825(6) 0.7813(9) 0.0257(4) 0.120(4) Uani 1 1 d D . . . .
O201 O 0.3686(6) 0.7078(6) 0.0217(5) 0.095(3) Uani 1 1 d D . . . .
O202 O 0.4027(6) 0.7902(7) 0.1026(4) 0.098(3) Uani 1 1 d D . . . .
C200 C 0.3581(10) 0.8574(9) 0.0089(7) 0.115(5) Uiso 1 1 d D . . . .
F1 F 0.3876(13) 0.9219(7) 0.0250(5) 0.183(8) Uani 1 1 d D . . . .
F2 F 0.2840(7) 0.8570(10) 0.0186(7) 0.173(6) Uani 1 1 d D . . . .
F3 F 0.3567(8) 0.8531(7) -0.0490(4) 0.142(4) Uani 1 1 d D . . . .
S2 S 1.0960(10) 0.9603(11) 0.4384(8) 0.257(8) Uiso 0.775(9) 1 d D . P A 1
O203 O 1.103(3) 1.0420(14) 0.4510(19) 0.29(2) Uiso 0.775(9) 1 d D . P A 1
O205 O 1.083(4) 0.958(4) 0.3762(11) 0.26(9) Uiso 0.775(9) 1 d D . P A 1
O204 O 1.049(2) 0.921(3) 0.470(2) 0.22(3) Uiso 0.775(9) 1 d D . P A 1
C201 C 1.1956(11) 0.9347(11) 0.4582(9) 0.118(7) Uiso 0.775(9) 1 d D . P A 1
F5 F 1.216(3) 0.8652(18) 0.449(3) 0.37(13) Uiso 0.775(9) 1 d D . P A 1
F6 F 1.205(2) 0.944(2) 0.5146(11) 0.291(19) Uiso 0.775(9) 1 d D . P A 1
F4 F 1.247(2) 0.983(3) 0.437(2) 0.33(3) Uiso 0.775(9) 1 d D . P A 1
P1 P 0.6893(3) 0.9813(3) 0.24759(18) 0.1011(12) Uani 1 1 d . . . . .
P2 P 0.6615(2) 0.7990(4) 0.34509(17) 0.1179(15) Uani 1 1 d . . . . .
P3 P 0.7947(3) 0.6886(3) 0.2553(2) 0.1053(13) Uani 1 1 d . . . . .
P4 P 0.83656(17) 0.8651(3) 0.16710(13) 0.0839(9) Uani 1 1 d . . . . .
O1 O 0.7522(8) 0.9459(10) 0.2832(8) 0.160(6) Uani 1 1 d . . . . .
O2 O 0.6480(6) 0.9357(5) 0.1999(4) 0.085(2) Uiso 1 1 d . . . . .
O3 O 0.6213(9) 1.0091(9) 0.2854(5) 0.129(4) Uani 1 1 d . . . . .
O4 O 0.7243(5) 1.0592(7) 0.2270(4) 0.092(3) Uani 1 1 d . . . . .
O5 O 0.6317(7) 0.8195(8) 0.2859(5) 0.121(4) Uani 1 1 d . . . . .
O6 O 0.7425(8) 0.8134(18) 0.3621(5) 0.200(10) Uani 1 1 d . . . . .
O7 O 0.6454(8) 0.7122(10) 0.3552(4) 0.135(5) Uani 1 1 d . . . . .
O8 O 0.6083(6) 0.8395(8) 0.3883(5) 0.119(4) Uani 1 1 d . . . . .
O9 O 0.7168(8) 0.7026(10) 0.2219(8) 0.167(6) Uani 1 1 d . . . . .
O10 O 0.8298(10) 0.7463(7) 0.2860(14) 0.240(13) Uani 1 1 d . . . . .
O11 O 0.7974(7) 0.6126(8) 0.2909(6) 0.111(3) Uani 1 1 d . . . . .
O12 O 0.8385(13) 0.6679(8) 0.2068(5) 0.163(7) Uani 1 1 d . . . . .
O13 O 0.7596(7) 0.8298(8) 0.1574(5) 0.110(3) Uani 1 1 d . . . . .
O14 O 0.8762(8) 0.8744(11) 0.2267(5) 0.131(5) Uani 1 1 d . . . . .
O15 O 0.9003(5) 0.8238(8) 0.1343(4) 0.106(3) Uani 1 1 d . . . . .
O16 O 0.8278(5) 0.9465(7) 0.1338(4) 0.091(3) Uani 1 1 d . . . . .
O17 O 0.5648(6) 0.7022(6) 0.1567(4) 0.091(3) Uani 1 1 d . . . . .
O18 O 0.6123(5) 0.8338(7) 0.0917(4) 0.097(3) Uani 1 1 d . . . . .
O19 O 0.5084(5) 0.8383(6) 0.1926(5) 0.094(3) Uani 1 1 d . . . . .
O20 O 0.9177(16) 0.9836(15) 0.3238(11) 0.195(4) Uani 1 1 d . U . . .
O21 O 0.9536(19) 0.8288(18) 0.3677(13) 0.231(4) Uani 1 1 d . U . . .
O22 O 0.849(4) 0.883(4) 0.420(3) 0.387(4) Uani 1 1 d . U . . .
C1 C 0.6429(8) 1.0704(12) 0.3255(5) 0.099(3) Uani 1 1 d . U . . .
C2 C 0.6523(6) 1.0495(14) 0.3870(6) 0.126(5) Uani 1 1 d . U . . .
H2 H 0.6445 0.9975 0.3986 0.151 Uiso 1 1 calc R U . . .
C3 C 0.6704(7) 1.0995(14) 0.4235(7) 0.122(4) Uani 1 1 d . U . . .
H3 H 0.6770 1.0847 0.4632 0.146 Uiso 1 1 calc R U . . .
C4 C 0.6826(13) 1.1835(15) 0.4082(7) 0.131(5) Uani 1 1 d . U . . .
C5 C 0.6898(18) 1.2302(18) 0.4493(8) 0.160(8) Uani 1 1 d . U . . .
H5 H 0.6756 1.2174 0.4869 0.192 Uiso 1 1 calc R U . . .
C6 C 0.7194(13) 1.3006(18) 0.4369(8) 0.137(5) Uani 1 1 d . U . . .
H6 H 0.7471 1.3290 0.4673 0.164 Uiso 1 1 calc R U . . .
C7 C 0.7103(14) 1.3383(16) 0.3738(7) 0.139(7) Uani 1 1 d . U . . .
H7 H 0.7161 1.3915 0.3647 0.167 Uiso 1 1 calc R U . . .
C8 C 0.6922(11) 1.2784(13) 0.3344(7) 0.113(4) Uani 1 1 d . U . . .
H8 H 0.6926 1.2913 0.2946 0.136 Uiso 1 1 calc R U . . .
C9 C 0.6732(8) 1.2001(12) 0.3470(6) 0.099(3) Uani 1 1 d . U . . .
C10 C 0.6492(9) 1.1424(11) 0.3073(5) 0.095(3) Uani 1 1 d . U . . .
C11 C 0.6344(7) 1.1605(9) 0.2424(5) 0.086(3) Uani 1 1 d . U . . .
C12 C 0.5809(7) 1.2167(8) 0.2213(5) 0.095(3) Uani 1 1 d . U . . .
C13 C 0.5367(10) 1.2664(11) 0.2546(6) 0.111(5) Uani 1 1 d . U . . .
H13 H 0.5469 1.2634 0.2956 0.134 Uiso 1 1 calc R U . . .
C14 C 0.4793(10) 1.3195(11) 0.2328(7) 0.105(4) Uani 1 1 d . U . . .
H14 H 0.4471 1.3472 0.2572 0.126 Uiso 1 1 calc R U . . .
C15 C 0.4724(13) 1.3295(12) 0.1686(8) 0.117(5) Uani 1 1 d . U . . .
H15 H 0.4386 1.3680 0.1508 0.141 Uiso 1 1 calc R U . . .
C16 C 0.5147(12) 1.2830(11) 0.1362(7) 0.113(4) Uani 1 1 d . U . . .
H16 H 0.5097 1.2895 0.0953 0.136 Uiso 1 1 calc R U . . .
C17 C 0.5644(10) 1.2272(10) 0.1596(6) 0.097(3) Uani 1 1 d . U . . .
C18 C 0.6093(11) 1.1821(10) 0.1231(7) 0.101(3) Uani 1 1 d . U . . .
H18 H 0.6035 1.1906 0.0824 0.121 Uiso 1 1 calc R U . . .
C19 C 0.6604(10) 1.1269(10) 0.1455(6) 0.098(3) Uani 1 1 d . U . . .
H19 H 0.6893 1.0952 0.1213 0.118 Uiso 1 1 calc R U . . .
C20 C 0.6678(9) 1.1199(10) 0.2025(6) 0.092(3) Uani 1 1 d . U . . .
C21 C 0.5311(8) 0.8126(9) 0.3889(5) 0.096(3) Uani 1 1 d . U . . .
C22 C 0.4705(9) 0.8617(9) 0.3669(4) 0.100(4) Uani 1 1 d . U . . .
H22 H 0.4828 0.9124 0.3546 0.120 Uiso 1 1 calc R U . . .
C23 C 0.3947(11) 0.8381(12) 0.3631(6) 0.121(5) Uani 1 1 d . U . . .
H23 H 0.3541 0.8712 0.3468 0.145 Uiso 1 1 calc R U . . .
C24 C 0.3767(10) 0.7642(12) 0.3832(6) 0.105(4) Uani 1 1 d . U . . .
C25 C 0.2957(13) 0.7369(17) 0.3767(9) 0.140(6) Uani 1 1 d . U . . .
H25 H 0.2556 0.7711 0.3611 0.168 Uiso 1 1 calc R U . . .
C26 C 0.2744(15) 0.6604(18) 0.3928(8) 0.146(5) Uani 1 1 d . U . . .
H26 H 0.2217 0.6421 0.3886 0.175 Uiso 1 1 calc R U . . .
C27 C 0.3337(13) 0.6176(15) 0.4139(7) 0.127(5) Uani 1 1 d . U . . .
H27 H 0.3218 0.5661 0.4246 0.153 Uiso 1 1 calc R U . . .
C28 C 0.4143(11) 0.6404(11) 0.4223(5) 0.102(4) Uani 1 1 d . U . . .
H28 H 0.4529 0.6045 0.4375 0.123 Uiso 1 1 calc R U . . .
C29 C 0.4362(9) 0.7152(10) 0.4082(5) 0.091(3) Uani 1 1 d . U . . .
C30 C 0.5131(8) 0.7399(9) 0.4110(5) 0.085(3) Uani 1 1 d . U . . .
C31 C 0.5828(9) 0.6961(9) 0.4410(6) 0.097(4) Uani 1 1 d . U . . .
C32 C 0.5809(8) 0.6644(7) 0.4978(6) 0.099(4) Uani 1 1 d . U . . .
C33 C 0.5249(8) 0.6808(9) 0.5353(5) 0.089(3) Uani 1 1 d . U . . .
H33 H 0.4813 0.7127 0.5228 0.107 Uiso 1 1 calc R U . . .
C34 C 0.5318(10) 0.6511(11) 0.5907(6) 0.100(4) Uani 1 1 d . U . . .
H34 H 0.4977 0.6710 0.6175 0.120 Uiso 1 1 calc R U . . .
C35 C 0.5813(13) 0.5982(13) 0.6086(6) 0.117(5) Uani 1 1 d . U . . .
H35 H 0.5769 0.5718 0.6441 0.140 Uiso 1 1 calc R U . . .
C36 C 0.644(2) 0.581(2) 0.5728(10) 0.221(9) Uani 1 1 d . U . . .
H36 H 0.6881 0.5507 0.5869 0.265 Uiso 1 1 calc R U . . .
C37 C 0.6356(13) 0.6098(13) 0.5160(8) 0.125(5) Uani 1 1 d . U . . .
C38 C 0.7039(18) 0.592(2) 0.4813(10) 0.256(9) Uani 1 1 d . U . . .
H38 H 0.7460 0.5599 0.4961 0.308 Uiso 1 1 calc R U . . .
C39 C 0.7024(13) 0.6261(17) 0.4255(8) 0.177(7) Uani 1 1 d . U . . .
H39 H 0.7417 0.6140 0.4003 0.212 Uiso 1 1 calc R U . . .
C40 C 0.6426(10) 0.6771(13) 0.4087(7) 0.123(5) Uani 1 1 d . U . . .
C41 C 0.7885(10) 0.5376(10) 0.2596(7) 0.102(4) Uani 1 1 d . U . . .
C42 C 0.7166(11) 0.4984(10) 0.2608(6) 0.132(6) Uani 1 1 d . U . . .
H42 H 0.6767 0.5197 0.2822 0.158 Uiso 1 1 calc R U . . .
C43 C 0.7032(11) 0.4315(11) 0.2323(7) 0.124(5) Uani 1 1 d . U . . .
H43 H 0.6540 0.4056 0.2317 0.149 Uiso 1 1 calc R U . . .
C44 C 0.7627(10) 0.4030(11) 0.2048(8) 0.108(4) Uani 1 1 d . U . . .
C45 C 0.7528(15) 0.3281(14) 0.1705(10) 0.136(5) Uani 1 1 d . U . . .
H45 H 0.7045 0.3005 0.1695 0.163 Uiso 1 1 calc R U . . .
C46 C 0.8143(13) 0.2992(14) 0.1401(8) 0.126(5) Uani 1 1 d . U . . .
H46 H 0.8113 0.2490 0.1232 0.151 Uiso 1 1 calc R U . . .
C47 C 0.8779(14) 0.3447(13) 0.1355(9) 0.127(5) Uani 1 1 d . U . . .
H47 H 0.9154 0.3292 0.1098 0.152 Uiso 1 1 calc R U . . .
C48 C 0.8907(12) 0.4104(12) 0.1654(8) 0.113(4) Uani 1 1 d . U . . .
H48 H 0.9390 0.4370 0.1628 0.135 Uiso 1 1 calc R U . . .
C49 C 0.8388(10) 0.4400(11) 0.1983(7) 0.101(3) Uani 1 1 d . U . . .
C50 C 0.8483(8) 0.5105(10) 0.2318(7) 0.097(3) Uani 1 1 d . U . . .
C51 C 0.9252(8) 0.5567(10) 0.2350(6) 0.092(3) Uani 1 1 d . U . . .
C52 C 0.9990(8) 0.5227(9) 0.2546(4) 0.092(3) Uani 1 1 d . U . . .
C53 C 1.0057(9) 0.4484(10) 0.2787(6) 0.100(4) Uani 1 1 d . U . . .
H53 H 0.9602 0.4179 0.2829 0.120 Uiso 1 1 calc R U . . .
C54 C 1.0810(9) 0.4194(12) 0.2968(6) 0.101(4) Uani 1 1 d . U . . .
H54 H 1.0866 0.3689 0.3129 0.121 Uiso 1 1 calc R U . . .
C55 C 1.1469(9) 0.4649(12) 0.2912(7) 0.101(4) Uani 1 1 d . U . . .
H55 H 1.1973 0.4455 0.3047 0.121 Uiso 1 1 calc R U . . .
C56 C 1.1413(9) 0.5324(11) 0.2681(7) 0.101(4) Uani 1 1 d . U . . .
H56 H 1.1884 0.5606 0.2641 0.121 Uiso 1 1 calc R U . . .
C57 C 1.0671(8) 0.5682(11) 0.2480(6) 0.095(3) Uani 1 1 d . U . . .
C58 C 1.0614(8) 0.6444(10) 0.2255(7) 0.094(3) Uani 1 1 d . U . . .
H58 H 1.1079 0.6731 0.2205 0.113 Uiso 1 1 calc R U . . .
C59 C 0.9895(9) 0.6767(10) 0.2109(7) 0.101(4) Uani 1 1 d . U . . .
H59 H 0.9846 0.7281 0.1965 0.121 Uiso 1 1 calc R U . . .
C60 C 0.9214(9) 0.6301(11) 0.2181(6) 0.094(3) Uani 1 1 d . U . . .
C61 C 0.8953(8) 0.8285(9) 0.0724(6) 0.091(3) Uani 1 1 d . U . . .
C62 C 0.8694(7) 0.7607(10) 0.0413(8) 0.111(5) Uani 1 1 d . U . . .
H62 H 0.8571 0.7149 0.0614 0.133 Uiso 1 1 calc R U . . .
C63 C 0.8626(9) 0.7624(13) -0.0160(9) 0.147(8) Uani 1 1 d . U . . .
H63 H 0.8453 0.7171 -0.0367 0.176 Uiso 1 1 calc R U . . .
C64 C 0.8807(16) 0.8310(12) -0.0483(8) 0.135(7) Uani 1 1 d . U . . .
C65 C 0.873(2) 0.8325(17) -0.1108(10) 0.170(10) Uani 1 1 d . U . . .
H65 H 0.8526 0.7885 -0.1318 0.204 Uiso 1 1 calc R U . . .
C66 C 0.894(2) 0.8942(17) -0.1388(10) 0.175(10) Uani 1 1 d . U . . .
H66 H 0.8951 0.8938 -0.1797 0.210 Uiso 1 1 calc R U . . .
C67 C 0.9150(12) 0.9641(14) -0.1044(8) 0.118(5) Uani 1 1 d . U . . .
H67 H 0.9270 1.0099 -0.1246 0.141 Uiso 1 1 calc R U . . .
C68 C 0.9184(9) 0.9671(11) -0.0469(6) 0.095(4) Uani 1 1 d . U . . .
H68 H 0.9291 1.0148 -0.0273 0.114 Uiso 1 1 calc R U . . .
C69 C 0.9061(10) 0.8998(10) -0.0152(6) 0.099(4) Uani 1 1 d . U . . .
C70 C 0.9179(7) 0.8944(8) 0.0467(5) 0.078(3) Uani 1 1 d . U . . .
C71 C 0.9428(7) 0.9616(8) 0.0825(5) 0.079(3) Uani 1 1 d . U . . .
C72 C 1.0178(7) 0.9974(7) 0.0810(5) 0.086(3) Uani 1 1 d . U . . .
C73 C 1.0752(8) 0.9712(10) 0.0446(6) 0.096(3) Uani 1 1 d . U . . .
H73 H 1.0619 0.9283 0.0199 0.116 Uiso 1 1 calc R U . . .
C74 C 1.1458(10) 1.0022(14) 0.0426(9) 0.123(5) Uani 1 1 d . U . . .
H74 H 1.1816 0.9815 0.0175 0.148 Uiso 1 1 calc R U . . .
C75 C 1.1675(10) 1.0671(13) 0.0787(8) 0.119(5) Uani 1 1 d . U . . .
H75 H 1.2178 1.0907 0.0786 0.143 Uiso 1 1 calc R U . . .
C76 C 1.1148(11) 1.0926(14) 0.1120(9) 0.123(5) Uani 1 1 d . U . . .
H76 H 1.1287 1.1368 0.1352 0.148 Uiso 1 1 calc R U . . .
C77 C 1.0380(11) 1.0602(12) 0.1167(9) 0.112(4) Uani 1 1 d . U . . .
C78 C 0.9900(14) 1.0848(15) 0.1521(12) 0.159(7) Uani 1 1 d . U . . .
H78 H 1.0060 1.1280 0.1757 0.191 Uiso 1 1 calc R U . . .
C79 C 0.9135(11) 1.0518(12) 0.1589(8) 0.118(5) Uani 1 1 d . U . . .
H79 H 0.8779 1.0733 0.1838 0.141 Uiso 1 1 calc R U . . .
C80 C 0.8972(8) 0.9877(9) 0.1265(5) 0.082(3) Uani 1 1 d . U . . .
O23 O 0.6537(6) 0.9668(6) 0.0400(4) 0.094(3) Uiso 1 1 d D . . . .
O24 O 0.6279(6) 0.9616(6) -0.0823(5) 0.101(3) Uiso 1 1 d D . . . .
C81 C 0.7150(10) 0.9592(14) 0.0027(7) 0.143(8) Uiso 1 1 d D . . . .
H81A H 0.7589 0.9300 0.0234 0.171 Uiso 1 1 calc R U . . .
H81B H 0.7349 1.0115 -0.0057 0.171 Uiso 1 1 calc R U . . .
C82 C 0.6920(9) 0.9203(9) -0.0520(6) 0.105(4) Uiso 1 1 d D . . . .
H82A H 0.7373 0.9185 -0.0760 0.126 Uiso 1 1 calc R U . . .
H82B H 0.6758 0.8664 -0.0445 0.126 Uiso 1 1 calc R U . . .
C83 C 0.5650(9) 0.9644(11) -0.0446(6) 0.114(5) Uiso 1 1 d D . . . .
H83A H 0.5492 0.9108 -0.0357 0.137 Uiso 1 1 calc R U . . .
H83B H 0.5190 0.9906 -0.0650 0.137 Uiso 1 1 calc R U . . .
C84 C 0.5877(10) 1.0059(10) 0.0106(7) 0.113(5) Uiso 1 1 d D . . . .
H84A H 0.6018 1.0602 0.0025 0.136 Uiso 1 1 calc R U . . .
H84B H 0.5431 1.0063 0.0352 0.136 Uiso 1 1 calc R U . . .
O25 O 0.6025(8) 0.5961(8) 0.0804(5) 0.122(4) Uiso 1 1 d D . . . .
O26 O 0.7444(8) 0.6148(7) 0.0293(5) 0.121(4) Uiso 1 1 d D . . . .
C85 C 0.6718(10) 0.5515(12) 0.0976(10) 0.146(8) Uiso 1 1 d D . . . .
H85A H 0.6707 0.5027 0.0750 0.176 Uiso 1 1 calc R U . . .
H85B H 0.6721 0.5378 0.1392 0.176 Uiso 1 1 calc R U . . .
C86 C 0.7440(10) 0.5947(11) 0.0884(7) 0.116(5) Uiso 1 1 d D . . . .
H86A H 0.7467 0.6423 0.1124 0.139 Uiso 1 1 calc R U . . .
H86B H 0.7907 0.5625 0.1003 0.139 Uiso 1 1 calc R U . . .
C87 C 0.6745(10) 0.6595(14) 0.0130(12) 0.175(11) Uiso 1 1 d D . . . .
H87A H 0.6740 0.6742 -0.0283 0.210 Uiso 1 1 calc R U . . .
H87B H 0.6761 0.7077 0.0362 0.210 Uiso 1 1 calc R U . . .
C88 C 0.6008(10) 0.6168(12) 0.0218(7) 0.128(6) Uiso 1 1 d D . . . .
H88A H 0.5546 0.6500 0.0109 0.154 Uiso 1 1 calc R U . . .
H88B H 0.5969 0.5698 -0.0028 0.154 Uiso 1 1 calc R U . . .
O27 O 0.4476(7) 0.6395(6) 0.2148(5) 0.111(3) Uiso 1 1 d D . . . .
O28 O 0.2805(8) 0.6543(8) 0.2086(7) 0.137(5) Uiso 1 1 d D . . . .
C89 C 0.4081(8) 0.6818(9) 0.2559(7) 0.103(4) Uiso 1 1 d D . . . .
H89A H 0.4417 0.7254 0.2707 0.124 Uiso 1 1 calc R U . . .
H89B H 0.3993 0.6476 0.2891 0.124 Uiso 1 1 calc R U . . .
C90 C 0.3326(9) 0.7119(10) 0.2310(9) 0.121(6) Uiso 1 1 d D . . . .
H90A H 0.3075 0.7410 0.2613 0.146 Uiso 1 1 calc R U . . .
H90B H 0.3421 0.7487 0.1996 0.146 Uiso 1 1 calc R U . . .
C91 C 0.3209(12) 0.6019(15) 0.1731(11) 0.191(13) Uiso 1 1 d D . . . .
H91A H 0.3261 0.6272 0.1353 0.229 Uiso 1 1 calc R U . . .
H91B H 0.2874 0.5554 0.1656 0.229 Uiso 1 1 calc R U . . .
C92 C 0.4001(9) 0.5759(9) 0.1970(9) 0.119(5) Uiso 1 1 d D . . . .
H92A H 0.3949 0.5411 0.2305 0.143 Uiso 1 1 calc R U . . .
H92B H 0.4254 0.5463 0.1671 0.143 Uiso 1 1 calc R U . . .
O29 O 0.4384(9) 0.9749(9) 0.2286(7) 0.144(5) Uiso 1 1 d D . . . .
O30 O 0.3456(8) 1.0610(12) 0.1442(9) 0.218(10) Uani 1 1 d D . . . .
C93 C 0.4628(13) 1.0458(11) 0.2051(8) 0.138(7) Uiso 1 1 d D . . . .
H93A H 0.5208 1.0451 0.2053 0.165 Uiso 1 1 calc R U . . .
H93B H 0.4488 1.0885 0.2309 0.165 Uiso 1 1 calc R U . . .
C94 C 0.4287(11) 1.063(2) 0.1453(10) 0.220(16) Uiso 1 1 d D . . . .
H94A H 0.4460 1.1153 0.1335 0.264 Uiso 1 1 calc R U . . .
H94B H 0.4471 1.0247 0.1179 0.264 Uiso 1 1 calc R U . . .
C95 C 0.3243(15) 0.9863(13) 0.1650(10) 0.175(11) Uiso 1 1 d D . . . .
H95A H 0.3417 0.9464 0.1382 0.211 Uiso 1 1 calc R U . . .
H95B H 0.2662 0.9835 0.1635 0.211 Uiso 1 1 calc R U . . .
C96 C 0.3570(11) 0.9666(18) 0.2244(10) 0.179(11) Uiso 1 1 d D . . . .
H96A H 0.3342 1.0012 0.2526 0.214 Uiso 1 1 calc R U . . .
H96B H 0.3431 0.9125 0.2336 0.214 Uiso 1 1 calc R U . . .
O31 O 0.7831(16) 0.9395(15) 0.5212(18) 0.39(3) Uiso 1 1 d D . . . .
O32 O 0.8402(15) 0.7824(14) 0.541(2) 0.37(3) Uiso 1 1 d D . . . .
C97 C 0.8521(17) 0.9182(16) 0.5568(18) 0.33(3) Uiso 1 1 d D . . . .
H97A H 0.8379 0.9104 0.5969 0.392 Uiso 1 1 calc R U . . .
H97B H 0.8901 0.9616 0.5574 0.392 Uiso 1 1 calc R U . . .
C98 C 0.8910(15) 0.8476(15) 0.538(2) 0.36(4) Uiso 1 1 d D . . . .
H98A H 0.9049 0.8542 0.4977 0.428 Uiso 1 1 calc R U . . .
H98B H 0.9401 0.8387 0.5631 0.428 Uiso 1 1 calc R U . . .
C99 C 0.7639(15) 0.8025(14) 0.5165(19) 0.24(2) Uiso 1 1 d D . . . .
H99A H 0.7274 0.7623 0.5286 0.293 Uiso 1 1 calc R U . . .
H99B H 0.7644 0.7980 0.4739 0.293 Uiso 1 1 calc R U . . .
C100 C 0.7288(16) 0.8781(15) 0.528(3) 0.35(8) Uiso 1 1 d D . . . .
H10A H 0.6810 0.8861 0.5013 0.660 Uiso 1 1 calc R U . . .
H10B H 0.7129 0.8788 0.5683 0.660 Uiso 1 1 calc R U . . .
O33 O 0.9755(14) 0.7179(15) 0.4309(18) 0.34(2) Uiso 1 1 d D . . . .
O34 O 0.9134(15) 0.5782(18) 0.380(3) 0.30(3) Uiso 1 1 d D . . . .
C101 C 0.8965(15) 0.692(2) 0.4341(16) 0.30(5) Uiso 1 1 d D . . . .
H10C H 0.8624 0.7384 0.4370 0.477 Uiso 1 1 calc R U . . .
H10D H 0.8939 0.6618 0.4700 0.477 Uiso 1 1 calc R U . . .
C102 C 0.8647(17) 0.6450(18) 0.3842(17) 0.39(4) Uiso 1 1 d D . . . .
H10E H 0.8101 0.6289 0.3896 0.473 Uiso 1 1 calc R U . . .
H10F H 0.8639 0.6758 0.3481 0.473 Uiso 1 1 calc R U . . .
C103 C 0.9929(15) 0.604(2) 0.3816(15) 0.32(3) Uiso 1 1 d D . . . .
H10G H 0.9984 0.6357 0.3466 0.384 Uiso 1 1 calc R U . . .
H10H H 1.0270 0.5578 0.3791 0.384 Uiso 1 1 calc R U . . .
C104 C 1.0230(19) 0.6495(18) 0.4329(18) 0.21(2) Uiso 1 1 d D . . . .
H10I H 1.0174 0.6202 0.4690 1.285 Uiso 1 1 calc R U . . .
H10J H 1.0791 0.6629 0.4310 1.285 Uiso 1 1 calc R U . . .
O35 O 1.0568(11) 0.9601(13) 0.2637(10) 0.210(9) Uiso 1 1 d D . . . .
O36 O 1.2128(10) 0.8925(10) 0.2609(9) 0.177(7) Uiso 1 1 d D . . . .
C105 C 1.1284(13) 1.0026(13) 0.2779(15) 0.208(15) Uiso 1 1 d D . . . .
H10K H 1.1194 1.0433 0.3068 0.250 Uiso 1 1 calc R U . . .
H10L H 1.1448 1.0282 0.2427 0.250 Uiso 1 1 calc R U . . .
C106 C 1.1917(14) 0.9494(13) 0.3020(10) 0.177(11) Uiso 1 1 d D . . . .
H10M H 1.2389 0.9802 0.3150 0.213 Uiso 1 1 calc R U . . .
H10N H 1.1739 0.9226 0.3363 0.213 Uiso 1 1 calc R U . . .
C107 C 1.1405(12) 0.8546(13) 0.2389(14) 0.198(14) Uiso 1 1 d D . . . .
H10O H 1.1219 0.8216 0.2698 0.238 Uiso 1 1 calc R U . . .
H10P H 1.1517 0.8203 0.2063 0.238 Uiso 1 1 calc R U . . .
C108 C 1.0774(14) 0.9086(14) 0.2187(11) 0.178(11) Uiso 1 1 d D . . . .
H10Q H 1.0944 0.9395 0.1860 0.214 Uiso 1 1 calc R U . . .
H10R H 1.0302 0.8786 0.2041 0.214 Uiso 1 1 calc R U . . .
O37 O 0.865(2) 1.1327(16) 0.3226(11) 0.33(2) Uiso 1 1 d D . . . .
O38 O 0.9692(17) 1.2608(14) 0.3333(10) 0.258(13) Uiso 1 1 d D . . . .
C109 C 0.8979(17) 1.160(2) 0.3775(11) 0.27(2) Uiso 1 1 d D . . . .
H10S H 0.9053 1.1152 0.4044 0.321 Uiso 1 1 calc R U . . .
H10T H 0.8604 1.1960 0.3936 0.321 Uiso 1 1 calc R U . . .
C110 C 0.9741(19) 1.199(2) 0.3747(15) 0.33(4) Uiso 1 1 d D . . . .
H11A H 0.9917 1.2206 0.4134 2.400 Uiso 1 1 calc R U . . .
H11B H 1.0139 1.1613 0.3642 2.400 Uiso 1 1 calc R U . . .
C111 C 0.9352(18) 1.230(2) 0.2793(11) 0.37(4) Uiso 1 1 d D . . . .
H11C H 0.9695 1.1884 0.2662 0.448 Uiso 1 1 calc R U . . .
H11D H 0.9320 1.2714 0.2496 0.448 Uiso 1 1 calc R U . . .
C112 C 0.8551(17) 1.1980(19) 0.2847(15) 0.36(4) Uiso 1 1 d D . . . .
H11E H 0.8212 1.2375 0.3010 0.429 Uiso 1 1 calc R U . . .
H11F H 0.8304 1.1820 0.2463 0.429 Uiso 1 1 calc R U . . .
S3 S 1.1187(8) 0.9418(8) 0.4742(6) 0.085(4) Uiso 0.225(9) 1 d D . P A 2
F7 F 1.0382(15) 0.951(2) 0.5649(16) 0.112(12) Uiso 0.225(9) 1 d D . P A 2
F9 F 1.114(2) 0.8589(12) 0.5628(14) 0.093(9) Uiso 0.225(9) 1 d D . P A 2
F8 F 1.1629(13) 0.9692(13) 0.5815(10) 0.064(6) Uiso 0.225(9) 1 d D . P A 2
C202 C 1.1052(13) 0.9311(13) 0.5505(8) 0.052(8) Uiso 0.225(9) 1 d D . P A 2
O206 O 1.116(4) 0.8606(14) 0.459(2) 0.15(2) Uiso 0.225(9) 1 d D . P A 2
O207 O 1.2011(16) 0.961(4) 0.473(3) 0.24(3) Uiso 0.225(9) 1 d D . P A 2
O208 O 1.0674(12) 0.9855(11) 0.4493(9) 0.043(5) Uiso 0.225(9) 1 d D . P A 2

loop_
_atom_site_aniso_label
_atom_site_aniso_U_11
_atom_site_aniso_U_22
_atom_site_aniso_U_33
_atom_site_aniso_U_23
_atom_site_aniso_U_13
_atom_site_aniso_U_12
Y1 0.0216(3) 0.0948(5) 0.0386(3) 0.0216(3) -0.0027(2) -0.0124(3)
Y2 0.0325(3) 0.1210(6) 0.0308(3) 0.0267(3) -0.0069(2) -0.0120(3)
O200 0.082(6) 0.210(13) 0.067(5) 0.018(7) -0.009(5) -0.028(7)
O201 0.084(6) 0.102(6) 0.097(7) 0.010(5) 0.006(5) -0.005(5)
O202 0.069(5) 0.144(8) 0.079(5) 0.015(5) -0.005(4) -0.008(5)
F1 0.35(2) 0.106(7) 0.091(7) -0.006(6) 0.011(10) -0.022(10)
F2 0.117(8) 0.250(14) 0.153(11) 0.025(11) 0.015(7) 0.081(9)
F3 0.202(11) 0.142(7) 0.076(5) 0.008(5) -0.034(6) 0.067(7)
P1 0.077(2) 0.145(3) 0.079(2) 0.003(2) -0.0083(17) 0.003(2)
P2 0.0726(19) 0.207(4) 0.0753(18) 0.065(2) 0.0131(15) -0.006(2)
P3 0.077(2) 0.126(3) 0.112(3) 0.027(2) 0.010(2) -0.009(2)
P4 0.0563(14) 0.136(3) 0.0598(14) 0.0157(17) 0.0067(11) -0.0162(16)
O1 0.086(7) 0.197(13) 0.181(13) -0.070(10) -0.069(8) 0.031(8)
O3 0.135(10) 0.166(11) 0.092(7) 0.041(7) 0.037(7) 0.023(8)
O4 0.063(5) 0.132(7) 0.080(5) -0.014(5) 0.004(4) -0.012(5)
O5 0.102(7) 0.173(9) 0.088(6) 0.075(6) 0.010(5) -0.001(7)
O6 0.089(7) 0.44(3) 0.067(6) 0.075(11) 0.014(5) -0.015(13)
O7 0.122(8) 0.223(12) 0.066(5) 0.055(6) 0.031(5) 0.079(8)
O8 0.074(6) 0.190(10) 0.092(6) 0.067(6) -0.004(5) -0.021(6)
O9 0.106(8) 0.198(11) 0.203(13) 0.127(9) 0.046(8) 0.060(8)
O10 0.128(10) 0.063(6) 0.55(4) -0.006(12) 0.127(15) -0.030(6)
O11 0.077(6) 0.139(9) 0.117(8) 0.013(7) 0.011(6) -0.019(6)
O12 0.30(2) 0.106(7) 0.070(6) -0.003(5) -0.070(9) -0.026(10)
O13 0.086(6) 0.147(9) 0.098(7) 0.025(6) 0.015(5) -0.013(6)
O14 0.108(8) 0.212(13) 0.075(6) 0.006(8) 0.023(5) -0.034(9)
O15 0.063(5) 0.167(9) 0.087(6) 0.047(6) 0.006(4) -0.017(5)
O16 0.052(4) 0.160(8) 0.061(4) -0.001(5) 0.007(3) -0.005(5)
O17 0.075(5) 0.115(6) 0.083(5) 0.009(5) 0.003(4) -0.010(5)
O18 0.048(4) 0.161(8) 0.079(5) 0.034(5) -0.016(4) -0.015(4)
O19 0.055(4) 0.125(7) 0.099(6) 0.026(5) -0.007(4) -0.013(4)
O20 0.195(4) 0.195(4) 0.196(4) 0.001(3) 0.014(3) 0.001(3)
O21 0.231(5) 0.231(5) 0.231(5) -0.001(3) 0.019(3) 0.000(3)
O22 0.387(5) 0.387(5) 0.387(5) 0.000(3) 0.034(3) 0.000(3)
C1 0.086(8) 0.162(8) 0.049(5) 0.005(5) 0.013(5) 0.028(6)
C2 0.133(14) 0.188(10) 0.053(6) 0.016(6) -0.007(6) 0.026(9)
C3 0.101(10) 0.197(9) 0.064(6) 0.002(6) -0.011(6) 0.041(7)
C4 0.139(14) 0.192(8) 0.058(6) -0.012(5) -0.016(6) 0.029(8)
C5 0.21(2) 0.199(10) 0.063(7) -0.017(7) -0.005(8) 0.014(10)
C6 0.125(13) 0.202(11) 0.078(7) -0.019(7) -0.023(7) 0.028(10)
C7 0.159(18) 0.180(10) 0.070(7) -0.025(7) -0.034(8) -0.001(9)
C8 0.100(10) 0.171(8) 0.066(6) -0.020(6) -0.006(6) 0.004(7)
C9 0.061(6) 0.169(7) 0.067(5) -0.014(5) -0.002(5) 0.028(5)
C10 0.098(9) 0.147(7) 0.038(4) 0.004(4) -0.002(5) 0.025(6)
C11 0.068(6) 0.142(8) 0.047(5) 0.001(5) -0.005(4) -0.012(5)
C12 0.082(7) 0.146(8) 0.054(5) 0.002(5) -0.008(4) -0.004(6)
C13 0.113(9) 0.162(10) 0.055(6) -0.004(6) -0.013(5) 0.025(8)
C14 0.096(8) 0.129(10) 0.083(7) -0.005(6) -0.029(6) 0.002(7)
C15 0.137(11) 0.129(10) 0.080(7) 0.002(6) -0.024(6) 0.000(8)
C16 0.123(9) 0.137(9) 0.073(7) -0.001(6) -0.022(6) -0.015(7)
C17 0.106(7) 0.124(7) 0.057(5) -0.005(4) -0.014(4) -0.027(5)
C18 0.120(8) 0.114(7) 0.068(6) -0.004(5) 0.003(5) -0.037(6)
C19 0.105(8) 0.118(8) 0.072(6) -0.008(5) 0.006(5) -0.037(6)
C20 0.074(7) 0.131(9) 0.074(5) -0.006(5) 0.013(5) -0.016(6)
C21 0.065(6) 0.138(7) 0.082(7) 0.049(6) -0.003(5) -0.008(5)
C22 0.079(6) 0.143(9) 0.077(7) 0.042(7) -0.003(5) 0.006(6)
C23 0.082(7) 0.168(9) 0.112(11) 0.043(8) -0.001(6) 0.007(6)
C24 0.084(6) 0.167(8) 0.064(6) 0.026(6) 0.006(5) -0.003(5)
C25 0.099(8) 0.216(11) 0.101(11) 0.044(9) -0.008(7) -0.029(7)
C26 0.134(10) 0.222(11) 0.080(9) 0.033(9) 0.005(8) -0.036(8)
C27 0.129(8) 0.193(11) 0.060(7) 0.026(8) 0.012(6) -0.044(7)
C28 0.115(8) 0.143(8) 0.051(6) 0.000(6) 0.021(5) -0.024(6)
C29 0.085(6) 0.141(7) 0.048(5) 0.006(5) 0.015(4) -0.011(5)
C30 0.086(6) 0.125(7) 0.045(5) 0.026(5) 0.004(4) -0.001(5)
C31 0.085(7) 0.135(10) 0.075(6) 0.035(6) 0.019(5) 0.020(7)
C32 0.093(7) 0.133(9) 0.074(5) 0.039(5) 0.021(5) 0.012(6)
C33 0.073(6) 0.132(9) 0.062(5) 0.017(5) 0.005(4) -0.007(6)
C34 0.100(8) 0.137(9) 0.063(6) 0.018(6) 0.000(5) -0.021(7)
C35 0.133(10) 0.163(11) 0.052(6) 0.021(6) -0.003(6) 0.007(8)
C36 0.229(14) 0.34(2) 0.107(8) 0.119(10) 0.071(8) 0.141(14)
C37 0.141(10) 0.157(11) 0.080(7) 0.041(7) 0.024(6) 0.038(8)
C38 0.239(13) 0.41(2) 0.131(9) 0.163(10) 0.091(8) 0.215(13)
C39 0.146(11) 0.290(16) 0.101(9) 0.092(9) 0.052(7) 0.122(11)
C40 0.096(8) 0.190(13) 0.087(7) 0.062(7) 0.034(6) 0.046(8)
C41 0.082(7) 0.126(8) 0.097(8) 0.035(6) 0.001(6) -0.010(6)
C42 0.104(9) 0.136(9) 0.158(14) 0.004(9) 0.027(8) -0.033(7)
C43 0.088(8) 0.137(9) 0.146(12) 0.014(8) 0.004(7) -0.027(6)
C44 0.086(6) 0.131(8) 0.103(8) 0.021(6) -0.013(5) -0.026(5)
C45 0.123(10) 0.153(10) 0.125(11) 0.003(8) -0.019(8) -0.036(7)
C46 0.134(9) 0.150(10) 0.089(9) 0.009(8) -0.019(7) -0.038(7)
C47 0.138(10) 0.147(9) 0.092(9) -0.011(7) -0.004(8) -0.040(7)
C48 0.101(8) 0.139(9) 0.095(8) -0.001(7) -0.008(6) -0.029(6)
C49 0.088(6) 0.128(7) 0.084(7) 0.020(5) -0.019(5) -0.019(5)
C50 0.061(6) 0.127(8) 0.100(8) 0.014(6) -0.014(5) -0.020(5)
C51 0.065(6) 0.134(7) 0.075(7) 0.012(6) -0.003(5) -0.017(5)
C52 0.066(5) 0.135(7) 0.073(7) 0.013(5) 0.000(5) -0.011(5)
C53 0.079(7) 0.135(8) 0.082(8) 0.012(6) -0.008(5) -0.016(5)
C54 0.077(6) 0.147(9) 0.076(8) 0.011(7) -0.007(5) -0.010(6)
C55 0.068(6) 0.148(8) 0.085(8) 0.009(7) 0.001(5) 0.001(5)
C56 0.068(6) 0.149(8) 0.085(8) 0.007(6) 0.002(5) -0.005(5)
C57 0.065(5) 0.140(7) 0.078(7) 0.018(6) 0.005(5) -0.007(5)
C58 0.052(5) 0.138(7) 0.090(8) 0.015(6) 0.003(5) -0.007(5)
C59 0.066(6) 0.122(8) 0.111(10) 0.011(7) -0.010(6) -0.020(5)
C60 0.073(6) 0.134(7) 0.072(7) 0.009(6) -0.011(5) -0.011(5)
C61 0.080(8) 0.122(7) 0.070(6) 0.017(5) 0.007(5) -0.006(5)
C62 0.124(12) 0.119(8) 0.092(7) 0.010(6) 0.021(7) -0.023(8)
C63 0.21(2) 0.143(10) 0.092(7) 0.005(6) 0.025(8) -0.046(11)
C64 0.194(19) 0.135(8) 0.077(6) 0.002(5) 0.028(7) -0.034(9)
C65 0.26(3) 0.171(12) 0.085(8) 0.009(7) 0.031(9) -0.053(13)
C66 0.26(3) 0.180(11) 0.086(9) 0.014(7) 0.025(10) -0.054(12)
C67 0.110(12) 0.161(10) 0.085(7) 0.021(6) 0.020(6) -0.013(9)
C68 0.086(8) 0.127(8) 0.074(6) 0.024(5) 0.016(5) -0.002(6)
C69 0.104(9) 0.128(7) 0.067(5) 0.011(4) 0.023(5) -0.019(6)
C70 0.073(6) 0.103(6) 0.060(5) 0.009(4) 0.018(4) 0.010(5)
C71 0.065(5) 0.100(7) 0.073(6) 0.019(5) 0.008(4) -0.001(4)
C72 0.061(5) 0.112(7) 0.086(6) 0.038(5) 0.011(4) -0.004(4)
C73 0.067(6) 0.132(9) 0.094(7) 0.029(6) 0.025(5) -0.003(5)
C74 0.083(7) 0.177(11) 0.114(10) 0.026(8) 0.038(6) -0.026(7)
C75 0.078(7) 0.171(11) 0.110(9) 0.032(8) 0.020(6) -0.026(7)
C76 0.087(7) 0.172(11) 0.112(9) 0.036(8) 0.019(6) -0.027(7)
C77 0.088(7) 0.135(9) 0.117(9) 0.013(7) 0.023(6) -0.019(6)
C78 0.126(8) 0.173(13) 0.188(13) -0.048(11) 0.070(8) -0.058(8)
C79 0.096(8) 0.151(10) 0.111(10) -0.024(8) 0.037(7) -0.036(7)
C80 0.072(6) 0.112(7) 0.061(5) 0.020(5) 0.008(4) -0.013(5)
O30 0.100(10) 0.30(2) 0.237(19) 0.134(16) -0.059(11) -0.078(11)

loop_
_atom_type_symbol
_atom_type_description
_atom_type_scat_dispersion_real
_atom_type_scat_dispersion_imag
_atom_type_scat_source
C C 0.0181 0.0091 'International Tables Vol C Tables 4.2.6.8 and 6.1.1.4'
H H 0.0000 0.0000 'International Tables Vol C Tables 4.2.6.8 and 6.1.1.4'
O O 0.0492 0.0322 'International Tables Vol C Tables 4.2.6.8 and 6.1.1.4'
F F 0.0727 0.0534 'International Tables Vol C Tables 4.2.6.8 and 6.1.1.4'
P P 0.2955 0.4335 'International Tables Vol C Tables 4.2.6.8 and 6.1.1.4'
S S 0.3331 0.5567 'International Tables Vol C Tables 4.2.6.8 and 6.1.1.4'
Y Y -0.2670 2.0244 'International Tables Vol C Tables 4.2.6.8 and 6.1.1.4'

loop_
_geom_angle_atom_site_label_1
_geom_angle_atom_site_label_2
_geom_angle_atom_site_label_3
_geom_angle
O13 Y1 O2 78.9(4)
O13 Y1 O5 116.1(4)
O2 Y1 O5 78.0(4)
O13 Y1 O17 122.5(4)
O2 Y1 O17 146.5(4)
O5 Y1 O17 108.7(4)
O13 Y1 O9 75.7(5)
O2 Y1 O9 135.1(6)
O5 Y1 O9 80.8(6)
O17 Y1 O9 78.0(6)
O13 Y1 O18 76.2(4)
O2 Y1 O18 84.4(4)
O5 Y1 O18 155.6(4)
O17 Y1 O18 77.5(4)
O9 Y1 O18 123.4(6)
O13 Y1 O19 149.9(4)
O2 Y1 O19 78.4(4)
O5 Y1 O19 77.9(4)
O17 Y1 O19 71.4(4)
O9 Y1 O19 134.3(4)
O18 Y1 O19 82.2(3)
O21 Y2 O1 158.6(9)
O21 Y2 O10 88.5(11)
O1 Y2 O10 112.8(8)
O21 Y2 O14 104.8(9)
O1 Y2 O14 79.8(7)
O10 Y2 O14 76.2(9)
O21 Y2 O6 107.9(9)
O1 Y2 O6 81.6(8)
O10 Y2 O6 72.7(9)
O14 Y2 O6 133.6(5)
O21 Y2 O22 64.8(17)
O1 Y2 O22 104.6(16)
O10 Y2 O22 116.8(18)
O14 Y2 O22 161.8(16)
O6 Y2 O22 64.5(16)
O21 Y2 O20 79.6(11)
O1 Y2 O20 80.7(8)
O10 Y2 O20 149.7(8)
O14 Y2 O20 80.0(8)
O6 Y2 O20 137.5(9)
O22 Y2 O20 83.2(17)
O202 S1 O200 114.7(6)
O202 S1 O201 116.4(7)
O200 S1 O201 111.2(8)
O202 S1 C200 103.4(7)
O200 S1 C200 102.1(8)
O201 S1 C200 107.4(7)
F1 C200 F2 108.7(17)
F1 C200 F3 108.3(14)
F2 C200 F3 103.9(14)
F1 C200 S1 113.7(13)
F2 C200 S1 109.8(12)
F3 C200 S1 112.0(11)
O204 S2 O205 119(3)
O204 S2 O203 116(3)
O205 S2 O203 103(3)
O204 S2 C201 110(2)
O205 S2 C201 108(3)
O203 S2 C201 97.2(19)
F5 C201 F6 106(3)
F5 C201 F4 109(3)
F6 C201 F4 105(3)
F5 C201 S2 117(3)
F6 C201 S2 105(2)
F4 C201 S2 113(2)
O1 P1 O2 119.0(8)
O1 P1 O4 104.8(9)
O2 P1 O4 113.5(6)
O1 P1 O3 111.0(9)
O2 P1 O3 104.4(8)
O4 P1 O3 103.1(7)
O6 P2 O5 117.7(7)
O6 P2 O7 108.0(13)
O5 P2 O7 109.0(8)
O6 P2 O8 110.3(10)
O5 P2 O8 108.4(7)
O7 P2 O8 102.4(6)
O10 P3 O12 111.0(12)
O10 P3 O9 119.5(12)
O12 P3 O9 97.7(10)
O10 P3 O11 111.0(13)
O12 P3 O11 102.1(8)
O9 P3 O11 113.3(8)
O13 P4 O14 121.4(7)
O13 P4 O15 113.3(7)
O14 P4 O15 102.9(7)
O13 P4 O16 104.4(6)
O14 P4 O16 111.4(8)
O15 P4 O16 101.9(5)
P1 O1 Y2 164.0(10)
P1 O2 Y1 128.9(6)
C1 O3 P1 114.9(12)
C20 O4 P1 117.9(8)
P2 O5 Y1 148.3(9)
P2 O6 Y2 135.6(8)
C40 O7 P2 125.6(14)
C21 O8 P2 117.1(12)
P3 O9 Y1 138.4(12)
P3 O10 Y2 156.5(16)
C41 O11 P3 118.9(10)
P3 O12 C60 119.7(9)
P4 O13 Y1 149.0(8)
P4 O14 Y2 138.6(8)
C61 O15 P4 118.8(9)
C80 O16 P4 117.2(8)
C10 C1 O3 120.8(12)
C10 C1 C2 122.5(17)
O3 C1 C2 116.6(17)
C3 C2 C1 120(2)
C3 C2 H2 120.1
C1 C2 H2 120.2
C2 C3 C4 123.0(17)
C2 C3 H3 118.5
C4 C3 H3 118.5
C5 C4 C9 128(3)
C5 C4 C3 117(2)
C9 C4 C3 114.6(17)
C4 C5 C6 115(2)
C4 C5 H5 122.3
C6 C5 H5 122.3
C5 C6 C7 124(2)
C5 C6 H6 118.2
C7 C6 H6 118.2
C8 C7 C6 107(2)
C8 C7 H7 126.4
C6 C7 H7 126.4
C7 C8 C9 127.5(17)
C7 C8 H8 116.2
C9 C8 H8 116.2
C10 C9 C8 127.0(14)
C10 C9 C4 120.5(19)
C8 C9 C4 112.5(17)
C1 C10 C9 119.4(13)
C1 C10 C11 119.5(14)
C9 C10 C11 121.0(15)
C20 C11 C12 115.5(12)
C20 C11 C10 122.1(14)
C12 C11 C10 122.2(13)
C11 C12 C13 126.5(12)
C11 C12 C17 120.0(14)
C13 C12 C17 113.5(14)
C14 C13 C12 126.0(13)
C14 C13 H13 117.0
C12 C13 H13 117.0
C13 C14 C15 115.1(17)
C13 C14 H14 122.4
C15 C14 H14 122.4
C16 C15 C14 119.2(18)
C16 C15 H15 120.4
C14 C15 H15 120.4
C15 C16 C17 122.8(16)
C15 C16 H16 118.6
C17 C16 H16 118.6
C16 C17 C18 119.9(14)
C16 C17 C12 122.9(16)
C18 C17 C12 116.9(15)
C19 C18 C17 121.1(14)
C19 C18 H18 119.4
C17 C18 H18 119.4
C20 C19 C18 116.5(17)
C20 C19 H19 121.8
C18 C19 H19 121.8
C19 C20 C11 129.7(17)
C19 C20 O4 116.4(14)
C11 C20 O4 113.9(12)
O8 C21 C22 117.5(13)
O8 C21 C30 122.7(12)
C22 C21 C30 119.8(13)
C23 C22 C21 120.9(15)
C23 C22 H22 119.6
C21 C22 H22 119.6
C22 C23 C24 119.3(16)
C22 C23 H23 120.3
C24 C23 H23 120.3
C23 C24 C29 120.9(15)
C23 C24 C25 119.7(18)
C29 C24 C25 119.5(18)
C26 C25 C24 122(2)
C26 C25 H25 118.8
C24 C25 H25 118.9
C27 C26 C25 114(2)
C27 C26 H26 122.8
C25 C26 H26 122.8
C26 C27 C28 127(2)
C26 C27 H27 116.7
C28 C27 H27 116.7
C29 C28 C27 120.0(19)
C29 C28 H28 120.0
C27 C28 H28 120.0
C30 C29 C28 123.5(16)
C30 C29 C24 118.9(15)
C28 C29 C24 117.1(15)
C29 C30 C21 120.0(13)
C29 C30 C31 124.8(13)
C21 C30 C31 115.1(12)
C40 C31 C32 119.6(14)
C40 C31 C30 117.6(12)
C32 C31 C30 122.0(12)
C37 C32 C33 116.1(13)
C37 C32 C31 118.6(14)
C33 C32 C31 125.1(13)
C34 C33 C32 120.3(15)
C34 C33 H33 119.8
C32 C33 H33 119.8
C35 C34 C33 124.2(17)
C35 C34 H34 117.9
C33 C34 H34 117.9
C34 C35 C36 117.6(16)
C34 C35 H35 121.2
C36 C35 H35 121.2
C37 C36 C35 117(2)
C37 C36 H36 121.7
C35 C36 H36 121.7
C32 C37 C36 123(2)
C32 C37 C38 121.0(15)
C36 C37 C38 114(2)
C39 C38 C37 116.9(18)
C39 C38 H38 121.6
C37 C38 H38 121.5
C40 C39 C38 118.3(18)
C40 C39 H39 120.9
C38 C39 H39 120.8
C31 C40 C39 124.9(15)
C31 C40 O7 118.4(14)
C39 C40 O7 116.7(15)
C50 C41 C42 123.1(17)
C50 C41 O11 119.3(14)
C42 C41 O11 117.5(16)
C43 C42 C41 121.1(19)
C43 C42 H42 119.4
C41 C42 H42 119.5
C44 C43 C42 116.6(17)
C44 C43 H43 121.7
C42 C43 H43 121.7
C43 C44 C49 127.2(18)
C43 C44 C45 120.5(17)
C49 C44 C45 112.0(19)
C46 C45 C44 121(2)
C46 C45 H45 119.7
C44 C45 H45 119.7
C47 C46 C45 118(2)
C47 C46 H46 120.9
C45 C46 H46 120.9
C48 C47 C46 123(2)
C48 C47 H47 118.4
C46 C47 H47 118.4
C49 C48 C47 123(2)
C49 C48 H48 118.7
C47 C48 H48 118.7
C48 C49 C50 125.9(16)
C48 C49 C44 122.4(18)
C50 C49 C44 111.7(17)
C41 C50 C49 119.9(14)
C41 C50 C51 118.7(16)
C49 C50 C51 121.3(15)
C60 C51 C52 120.4(13)
C60 C51 C50 117.6(14)
C52 C51 C50 122.0(14)
C53 C52 C57 120.6(14)
C53 C52 C51 122.9(14)
C57 C52 C51 116.5(14)
C54 C53 C52 119.0(15)
C54 C53 H53 120.5
C52 C53 H53 120.5
C55 C54 C53 119.8(17)
C55 C54 H54 120.1
C53 C54 H54 120.1
C56 C55 C54 121.5(16)
C56 C55 H55 119.2
C54 C55 H55 119.2
C55 C56 C57 123.5(16)
C55 C56 H56 118.3
C57 C56 H56 118.3
C52 C57 C58 121.6(14)
C52 C57 C56 115.5(15)
C58 C57 C56 122.9(14)
C59 C58 C57 120.1(14)
C59 C58 H58 119.9
C57 C58 H58 120.0
C58 C59 C60 117.6(16)
C58 C59 H59 121.2
C60 C59 H59 121.2
C51 C60 C59 123.4(15)
C51 C60 O12 118.0(13)
C59 C60 O12 118.6(15)
C70 C61 C62 123.7(13)
C70 C61 O15 119.5(13)
C62 C61 O15 116.7(13)
C63 C62 C61 119.1(16)
C63 C62 H62 120.5
C61 C62 H62 120.5
C62 C63 C64 122(2)
C62 C63 H63 118.9
C64 C63 H63 118.9
C65 C64 C63 122(2)
C65 C64 C69 120.7(18)
C63 C64 C69 117.5(16)
C66 C65 C64 120(2)
C66 C65 H65 119.8
C64 C65 H65 119.9
C65 C66 C67 118(2)
C65 C66 H66 121.2
C67 C66 H66 121.2
C68 C67 C66 124.1(19)
C68 C67 H67 117.9
C66 C67 H67 117.9
C67 C68 C69 119.8(18)
C67 C68 H68 120.1
C69 C68 H68 120.1
C68 C69 C70 124.3(15)
C68 C69 C64 116.9(14)
C70 C69 C64 118.8(14)
C61 C70 C69 118.2(13)
C61 C70 C71 119.7(11)
C69 C70 C71 121.5(12)
C80 C71 C72 115.7(13)
C80 C71 C70 120.7(12)
C72 C71 C70 123.0(12)
C77 C72 C73 117.0(13)
C77 C72 C71 120.1(13)
C73 C72 C71 123.0(14)
C74 C73 C72 124.6(18)
C74 C73 H73 117.7
C72 C73 H73 117.7
C73 C74 C75 119.2(18)
C73 C74 H74 120.4
C75 C74 H74 120.4
C76 C75 C74 116.9(17)
C76 C75 H75 121.5
C74 C75 H75 121.5
C75 C76 C77 126(2)
C75 C76 H76 116.9
C77 C76 H76 116.9
C78 C77 C72 120.0(18)
C78 C77 C76 124(2)
C72 C77 C76 116.0(18)
C77 C78 C79 125(2)
C77 C78 H78 117.5
C79 C78 H78 117.5
C80 C79 C78 113.9(18)
C80 C79 H79 123.1
C78 C79 H79 123.0
C79 C80 O16 118.8(13)
C79 C80 C71 124.3(13)
O16 C80 C71 116.8(12)
C81 O23 C84 110.2(13)
C82 O24 C83 107.2(12)
O23 C81 C82 114.5(14)
O23 C81 H81A 108.6
C82 C81 H81A 108.6
O23 C81 H81B 108.6
C82 C81 H81B 108.6
H81A C81 H81B 107.6
O24 C82 C81 109.4(13)
O24 C82 H82A 109.8
C81 C82 H82A 109.8
O24 C82 H82B 109.8
C81 C82 H82B 109.8
H82A C82 H82B 108.3
O24 C83 C84 112.7(13)
O24 C83 H83A 109.0
C84 C83 H83A 109.1
O24 C83 H83B 109.1
C84 C83 H83B 109.1
H83A C83 H83B 107.8
O23 C84 C83 108.4(12)
O23 C84 H84A 110.0
C83 C84 H84A 110.0
O23 C84 H84B 110.0
C83 C84 H84B 110.0
H84A C84 H84B 108.4
C88 O25 C85 110.6(14)
C86 O26 C87 108.0(15)
O25 C85 C86 111.5(15)
O25 C85 H85A 109.3
C86 C85 H85A 109.3
O25 C85 H85B 109.3
C86 C85 H85B 109.3
H85A C85 H85B 108.0
O26 C86 C85 110.0(14)
O26 C86 H86A 109.7
C85 C86 H86A 109.7
O26 C86 H86B 109.7
C85 C86 H86B 109.7
H86A C86 H86B 108.2
O26 C87 C88 113.0(16)
O26 C87 H87A 109.0
C88 C87 H87A 109.0
O26 C87 H87B 109.0
C88 C87 H87B 109.0
H87A C87 H87B 107.8
O25 C88 C87 108.3(15)
O25 C88 H88A 110.0
C87 C88 H88A 110.0
O25 C88 H88B 110.0
C87 C88 H88B 110.1
H88A C88 H88B 108.4
C92 O27 C89 107.7(13)
C90 O28 C91 109.8(15)
O27 C89 C90 111.9(13)
O27 C89 H89A 109.3
C90 C89 H89A 109.2
O27 C89 H89B 109.2
C90 C89 H89B 109.2
H89A C89 H89B 107.9
O28 C90 C89 113.7(14)
O28 C90 H90A 108.8
C89 C90 H90A 108.8
O28 C90 H90B 108.8
C89 C90 H90B 108.8
H90A C90 H90B 107.7
O28 C91 C92 116.3(17)
O28 C91 H91A 108.2
C92 C91 H91A 108.2
O28 C91 H91B 108.2
C92 C91 H91B 108.2
H91A C91 H91B 107.4
O27 C92 C91 110.8(15)
O27 C92 H92A 109.5
C91 C92 H92A 109.5
O27 C92 H92B 109.5
C91 C92 H92B 109.5
H92A C92 H92B 108.1
C96 O29 C93 112.8(16)
C94 O30 C95 107.6(19)
O29 C93 C94 115.5(18)
O29 C93 H93A 108.4
C94 C93 H93A 108.4
O29 C93 H93B 108.4
C94 C93 H93B 108.4
H93A C93 H93B 107.5
O30 C94 C93 108.7(17)
O30 C94 H94A 109.9
C93 C94 H94A 109.9
O30 C94 H94B 110.0
C93 C94 H94B 110.0
H94A C94 H94B 108.3
O30 C95 C96 115.7(19)
O30 C95 H95A 108.4
C96 C95 H95A 108.3
O30 C95 H95B 108.3
C96 C95 H95B 108.4
H95A C95 H95B 107.4
O29 C96 C95 109.5(17)
O29 C96 H96A 109.7
C95 C96 H96A 109.8
O29 C96 H96B 109.8
C95 C96 H96B 109.8
H96A C96 H96B 108.2
C97 O31 C100 105(2)
C99 O32 C98 109(2)
O31 C97 C98 114(3)
O31 C97 H97A 108.6
C98 C97 H97A 108.7
O31 C97 H97B 108.6
C98 C97 H97B 108.6
H97A C97 H97B 107.6
O32 C98 C97 110(2)
O32 C98 H98A 109.6
C97 C98 H98A 109.6
O32 C98 H98B 109.6
C97 C98 H98B 109.5
H98A C98 H98B 108.1
O32 C99 C100 121(3)
O32 C99 H99A 107.0
C100 C99 H99A 107.0
O32 C99 H99B 107.0
C100 C99 H99B 107.0
H99A C99 H99B 106.8
O31 C100 C99 111(2)
O31 C100 H10A 109.5
C99 C100 H10A 109.4
O31 C100 H10B 109.4
C99 C100 H10B 109.5
H10A C100 H10B 108.0
C101 O33 C104 106(2)
C103 O34 C102 108(2)
O33 C101 C102 114(2)
O33 C101 H10C 108.7
C102 C101 H10C 108.7
O33 C101 H10D 108.6
C102 C101 H10D 108.7
H10C C101 H10D 107.6
O34 C102 C101 109(3)
O34 C102 H10E 109.9
C101 C102 H10E 109.9
O34 C102 H10F 109.9
C101 C102 H10F 109.9
H10E C102 H10F 108.3
O34 C103 C104 117(3)
O34 C103 H10G 108.2
C104 C103 H10G 108.2
O34 C103 H10H 108.2
C104 C103 H10H 108.2
H10G C103 H10H 107.3
O33 C104 C103 105(2)
O33 C104 H10I 110.8
C103 C104 H10I 110.8
O33 C104 H10J 110.7
C103 C104 H10J 110.7
H10I C104 H10J 108.8
C105 O35 C108 103.0(19)
C106 O36 C107 106.7(17)
O35 C105 C106 110.1(19)
O35 C105 H10K 109.7
C106 C105 H10K 109.6
O35 C105 H10L 109.6
C106 C105 H10L 109.6
H10K C105 H10L 108.1
O36 C106 C105 113.0(19)
O36 C106 H10M 109.0
C105 C106 H10M 109.0
O36 C106 H10N 109.0
C105 C106 H10N 109.0
H10M C106 H10N 107.8
O36 C107 C108 113.8(18)
O36 C107 H10O 108.8
C108 C107 H10O 108.8
O36 C107 H10P 108.8
C108 C107 H10P 108.8
H10O C107 H10P 107.7
O35 C108 C107 112.3(19)
O35 C108 H10Q 109.1
C107 C108 H10Q 109.1
O35 C108 H10R 109.2
C107 C108 H10R 109.1
H10Q C108 H10R 107.9
C109 O37 C112 108(2)
C110 O38 C111 108(2)
O37 C109 C110 113(2)
O37 C109 H10S 108.9
C110 C109 H10S 108.9
O37 C109 H10T 109.0
C110 C109 H10T 108.9
H10S C109 H10T 107.7
O38 C110 C109 112(2)
O38 C110 H11A 109.2
C109 C110 H11A 109.2
O38 C110 H11B 109.2
C109 C110 H11B 109.2
H11A C110 H11B 107.9
O38 C111 C112 112(2)
O38 C111 H11C 109.4
C112 C111 H11C 109.3
O38 C111 H11D 109.3
C112 C111 H11D 109.3
H11C C111 H11D 108.0
O37 C112 C111 107(2)
O37 C112 H11E 110.4
C111 C112 H11E 110.4
O37 C112 H11F 110.4
C111 C112 H11F 110.4
H11E C112 H11F 108.6
O208 S3 O206 118(2)
O208 S3 O207 120(3)
O206 S3 O207 103(3)
O208 S3 C202 111.5(15)
O206 S3 C202 97(2)
O207 S3 C202 104(3)
F7 C202 F9 107(3)
F7 C202 F8 111(2)
F9 C202 F8 107(2)
F7 C202 S3 115(2)
F9 C202 S3 106.9(19)
F8 C202 S3 108.8(17)

loop_
_geom_bond_atom_site_label_1
_geom_bond_atom_site_label_2
_geom_bond_distance
Y1 O13 2.258(11)
Y1 O2 2.265(10)
Y1 O5 2.274(11)
Y1 O17 2.287(10)
Y1 O9 2.290(12)
Y1 O18 2.315(9)
Y1 O19 2.334(9)
Y2 O21 2.17(3)
Y2 O1 2.213(14)
Y2 O10 2.216(16)
Y2 O14 2.251(11)
Y2 O6 2.288(15)
Y2 O22 2.34(6)
Y2 O20 2.37(3)
S1 O202 1.388(10)
S1 O200 1.391(11)
S1 O201 1.416(11)
S1 C200 1.803(16)
C200 F1 1.265(19)
C200 F2 1.304(19)
C200 F3 1.342(18)
S2 O204 1.32(2)
S2 O205 1.44(2)
S2 O203 1.44(2)
S2 C201 1.78(2)
C201 F5 1.27(3)
C201 F6 1.31(2)
C201 F4 1.34(3)
P1 O1 1.432(14)
P1 O2 1.482(11)
P1 O4 1.562(12)
P1 O3 1.589(15)
P2 O6 1.424(15)
P2 O5 1.463(10)
P2 O7 1.545(18)
P2 O8 1.574(15)
P3 O10 1.33(2)
P3 O12 1.448(19)
P3 O9 1.497(15)
P3 O11 1.547(14)
P4 O13 1.447(12)
P4 O14 1.491(12)
P4 O15 1.555(12)
P4 O16 1.605(12)
O3 C1 1.43(2)
O4 C20 1.50(2)
O7 C40 1.382(17)
O8 C21 1.398(17)
O11 C41 1.49(2)
O12 C60 1.56(3)
O15 C61 1.430(17)
O16 C80 1.403(16)
C1 C10 1.32(3)
C1 C2 1.465(19)
C2 C3 1.23(3)
C2 H2 0.9500
C3 C4 1.51(3)
C3 H3 0.9500
C4 C5 1.25(3)
C4 C9 1.44(2)
C5 C6 1.36(4)
C5 H5 0.9500
C6 C7 1.59(3)
C6 H6 0.9500
C7 C8 1.39(3)
C7 H7 0.9500
C8 C9 1.43(3)
C8 H8 0.9500
C9 C10 1.39(2)
C10 C11 1.535(16)
C11 C20 1.33(2)
C11 C12 1.39(2)
C12 C13 1.42(2)
C12 C17 1.442(18)
C13 C14 1.40(2)
C13 H13 0.9500
C14 C15 1.49(2)
C14 H14 0.9500
C15 C16 1.35(3)
C15 H15 0.9500
C16 C17 1.36(3)
C16 H16 0.9500
C17 C18 1.42(3)
C18 C19 1.36(3)
C18 H18 0.9500
C19 C20 1.32(2)
C19 H19 0.9500
C21 C22 1.398(19)
C21 C30 1.40(2)
C22 C23 1.35(2)
C22 H22 0.9500
C23 C24 1.40(3)
C23 H23 0.9500
C24 C29 1.41(2)
C24 C25 1.46(3)
C25 C26 1.43(4)
C25 H25 0.9500
C26 C27 1.31(3)
C26 H26 0.9500
C27 C28 1.43(3)
C27 H27 0.9500
C28 C29 1.39(2)
C28 H28 0.9500
C29 C30 1.38(2)
C30 C31 1.524(19)
C31 C40 1.36(2)
C31 C32 1.429(18)
C32 C37 1.37(2)
C32 C33 1.38(2)
C33 C34 1.378(19)
C33 H33 0.9500
C34 C35 1.29(3)
C34 H34 0.9500
C35 C36 1.44(3)
C35 H35 0.9500
C36 C37 1.40(3)
C36 H36 0.9500
C37 C38 1.50(3)
C38 C39 1.42(3)
C38 H38 0.9500
C39 C40 1.38(3)
C39 H39 0.9500
C41 C50 1.34(3)
C41 C42 1.40(2)
C42 C43 1.34(3)
C42 H42 0.9500
C43 C44 1.34(3)
C43 H43 0.9500
C44 C49 1.47(2)
C44 C45 1.52(3)
C45 C46 1.41(3)
C45 H45 0.9500
C46 C47 1.35(3)
C46 H46 0.9500
C47 C48 1.34(3)
C47 H47 0.9500
C48 C49 1.32(3)
C48 H48 0.9500
C49 C50 1.44(3)
C50 C51 1.532(19)
C51 C60 1.33(2)
C51 C52 1.43(2)
C52 C53 1.40(2)
C52 C57 1.42(2)
C53 C54 1.41(2)
C53 H53 0.9500
C54 C55 1.39(2)
C54 H54 0.9500
C55 C56 1.28(3)
C55 H55 0.9500
C56 C57 1.45(2)
C56 H56 0.9500
C57 C58 1.42(2)
C58 C59 1.36(2)
C58 H58 0.9500
C59 C60 1.43(2)
C59 H59 0.9500
C61 C70 1.36(2)
C61 C62 1.42(2)
C62 C63 1.32(3)
C62 H62 0.9500
C63 C64 1.45(3)
C63 H63 0.9500
C64 C65 1.44(3)
C64 C69 1.46(3)
C65 C66 1.31(3)
C65 H65 0.9500
C66 C67 1.47(4)
C66 H66 0.9500
C67 C68 1.33(2)
C67 H67 0.9500
C68 C69 1.40(2)
C68 H68 0.9500
C69 C70 1.433(18)
C70 C71 1.47(2)
C71 C80 1.408(19)
C71 C72 1.423(17)
C72 C77 1.39(3)
C72 C73 1.42(2)
C73 C74 1.32(2)
C73 H73 0.9500
C74 C75 1.43(3)
C74 H74 0.9500
C75 C76 1.31(3)
C75 H75 0.9500
C76 C77 1.44(2)
C76 H76 0.9500
C77 C78 1.28(3)
C78 C79 1.45(3)
C78 H78 0.9500
C79 C80 1.35(2)
C79 H79 0.9500
O23 C81 1.420(15)
O23 C84 1.432(14)
O24 C82 1.437(14)
O24 C83 1.443(15)
C81 C82 1.457(17)
C81 H81A 0.9900
C81 H81B 0.9900
C82 H82A 0.9900
C82 H82B 0.9900
C83 C84 1.487(17)
C83 H83A 0.9900
C83 H83B 0.9900
C84 H84A 0.9900
C84 H84B 0.9900
O25 C88 1.400(15)
O25 C85 1.439(16)
O26 C86 1.413(15)
O26 C87 1.441(16)
C85 C86 1.472(17)
C85 H85A 0.9900
C85 H85B 0.9900
C86 H86A 0.9900
C86 H86B 0.9900
C87 C88 1.486(18)
C87 H87A 0.9900
C87 H87B 0.9900
C88 H88A 0.9900
C88 H88B 0.9900
O27 C92 1.405(15)
O27 C89 1.415(14)
O28 C90 1.402(15)
O28 C91 1.439(17)
C89 C90 1.461(16)
C89 H89A 0.9900
C89 H89B 0.9900
C90 H90A 0.9900
C90 H90B 0.9900
C91 C92 1.485(18)
C91 H91A 0.9900
C91 H91B 0.9900
C92 H92A 0.9900
C92 H92B 0.9900
O29 C96 1.391(16)
O29 C93 1.417(16)
O30 C94 1.416(17)
O30 C95 1.435(17)
C93 C94 1.484(18)
C93 H93A 0.9900
C93 H93B 0.9900
C94 H94A 0.9900
C94 H94B 0.9900
C95 C96 1.478(19)
C95 H95A 0.9900
C95 H95B 0.9900
C96 H96A 0.9900
C96 H96B 0.9900
O31 C97 1.425(19)
O31 C100 1.426(19)
O32 C99 1.417(19)
O32 C98 1.426(19)
C97 C98 1.47(2)
C97 H97A 0.9900
C97 H97B 0.9900
C98 H98A 0.9900
C98 H98B 0.9900
C99 C100 1.47(2)
C99 H99A 0.9900
C99 H99B 0.9900
C100 H10A 0.9900
C100 H10B 0.9900
O33 C101 1.427(19)
O33 C104 1.429(19)
O34 C103 1.426(19)
O34 C102 1.429(19)
C101 C102 1.48(2)
C101 H10C 0.9900
C101 H10D 0.9900
C102 H10E 0.9900
C102 H10F 0.9900
C103 C104 1.48(2)
C103 H10G 0.9900
C103 H10H 0.9900
C104 H10I 0.9900
C104 H10J 0.9900
O35 C105 1.437(18)
O35 C108 1.439(18)
O36 C106 1.436(17)
O36 C107 1.448(17)
C105 C106 1.487(19)
C105 H10K 0.9900
C105 H10L 0.9900
C106 H10M 0.9900
C106 H10N 0.9900
C107 C108 1.470(19)
C107 H10O 0.9900
C107 H10P 0.9900
C108 H10Q 0.9900
C108 H10R 0.9900
O37 C109 1.424(18)
O37 C112 1.429(19)
O38 C110 1.427(19)
O38 C111 1.433(19)
C109 C110 1.48(2)
C109 H10S 0.9900
C109 H10T 0.9900
C110 H11A 0.9900
C110 H11B 0.9900
C111 C112 1.49(2)
C111 H11C 0.9900
C111 H11D 0.9900
C112 H11E 0.9900
C112 H11F 0.9900
S3 O208 1.258(19)
S3 O206 1.44(2)
S3 O207 1.45(2)
S3 C202 1.81(2)
F7 C202 1.27(3)
F9 C202 1.28(2)
F8 C202 1.34(2)

loop_
_geom_torsion_atom_site_label_1
_geom_torsion_atom_site_label_2
_geom_torsion_atom_site_label_3
_geom_torsion_atom_site_label_4
_geom_torsion
O202 S1 C200 F1 56.8(15)
O200 S1 C200 F1 -62.5(16)
O201 S1 C200 F1 -179.6(13)
O202 S1 C200 F2 -65.1(14)
O200 S1 C200 F2 175.6(13)
O201 S1 C200 F2 58.5(14)
O202 S1 C200 F3 180.0(12)
O200 S1 C200 F3 60.7(13)
O201 S1 C200 F3 -56.4(14)
O204 S2 C201 F5 64(4)
O205 S2 C201 F5 -68(5)
O203 S2 C201 F5 -175(4)
O204 S2 C201 F6 -53(4)
O205 S2 C201 F6 175(4)
O203 S2 C201 F6 68(3)
O204 S2 C201 F4 -167(4)
O205 S2 C201 F4 61(4)
O203 S2 C201 F4 -46(4)
O2 P1 O1 Y2 11(5)
O4 P1 O1 Y2 -117(5)
O3 P1 O1 Y2 132(5)
O1 P1 O2 Y1 21.5(13)
O4 P1 O2 Y1 145.6(7)
O3 P1 O2 Y1 -102.9(8)
O1 P1 O3 C1 65.9(14)
O2 P1 O3 C1 -164.6(10)
O4 P1 O3 C1 -45.8(12)
O1 P1 O4 C20 -163.6(11)
O2 P1 O4 C20 64.9(11)
O3 P1 O4 C20 -47.4(11)
O6 P2 O5 Y1 57(2)
O7 P2 O5 Y1 -66.0(16)
O8 P2 O5 Y1 -176.7(14)
O5 P2 O6 Y2 2(3)
O7 P2 O6 Y2 125(2)
O8 P2 O6 Y2 -123(2)
O6 P2 O7 C40 71.9(14)
O5 P2 O7 C40 -159.2(13)
O8 P2 O7 C40 -44.5(14)
O6 P2 O8 C21 -160.8(13)
O5 P2 O8 C21 68.9(12)
O7 P2 O8 C21 -46.2(11)
O10 P3 O9 Y1 16(2)
O12 P3 O9 Y1 -103.2(15)
O11 P3 O9 Y1 150.0(12)
O12 P3 O10 Y2 108(4)
O9 P3 O10 Y2 -5(5)
O11 P3 O10 Y2 -139(4)
O10 P3 O11 C41 -158.2(13)
O12 P3 O11 C41 -39.8(13)
O9 P3 O11 C41 64.2(14)
O10 P3 O12 C60 67.2(17)
O9 P3 O12 C60 -167.1(13)
O11 P3 O12 C60 -51.2(14)
O14 P4 O13 Y1 30(2)
O15 P4 O13 Y1 153.3(13)
O16 P4 O13 Y1 -96.7(15)
O13 P4 O14 Y2 -13(2)
O15 P4 O14 Y2 -140.7(15)
O16 P4 O14 Y2 110.9(15)
O13 P4 O15 C61 68.4(12)
O14 P4 O15 C61 -158.7(12)
O16 P4 O15 C61 -43.2(11)
O13 P4 O16 C80 -168.5(10)
O14 P4 O16 C80 58.7(11)
O15 P4 O16 C80 -50.4(10)
P1 O3 C1 C10 75.8(16)
P1 O3 C1 C2 -108.0(11)
C10 C1 C2 C3 -3.6(13)
O3 C1 C2 C3 -179.6(12)
C1 C2 C3 C4 0.9(14)
C2 C3 C4 C5 170(2)
C2 C3 C4 C9 -2(2)
C9 C4 C5 C6 -25(4)
C3 C4 C5 C6 165(2)
C4 C5 C6 C7 27(4)
C5 C6 C7 C8 -19(3)
C6 C7 C8 C9 9(3)
C7 C8 C9 C10 174.4(19)
C7 C8 C9 C4 -6(3)
C5 C4 C9 C10 -166(3)
C3 C4 C9 C10 5(2)
C5 C4 C9 C8 15(3)
C3 C4 C9 C8 -174.7(15)
O3 C1 C10 C9 -177.5(13)
C2 C1 C10 C9 7(2)
O3 C1 C10 C11 -1(2)
C2 C1 C10 C11 -176.9(11)
C8 C9 C10 C1 171.9(16)
C4 C9 C10 C1 -7(2)
C8 C9 C10 C11 -5(2)
C4 C9 C10 C11 176.4(15)
C1 C10 C11 C20 -49(2)
C9 C10 C11 C20 127.6(16)
C1 C10 C11 C12 126.4(14)
C9 C10 C11 C12 -57.2(18)
C20 C11 C12 C13 178.8(13)
C10 C11 C12 C13 3.4(16)
C20 C11 C12 C17 0.6(16)
C10 C11 C12 C17 -174.9(14)
C11 C12 C13 C14 -175.8(15)
C17 C12 C13 C14 2.6(19)
C12 C13 C14 C15 -7(2)
C13 C14 C15 C16 6(3)
C14 C15 C16 C17 0(3)
C15 C16 C17 C18 -177.8(18)
C15 C16 C17 C12 -5(3)
C11 C12 C17 C16 -177.6(14)
C13 C12 C17 C16 3.9(19)
C11 C12 C17 C18 -4.6(18)
C13 C12 C17 C18 176.9(12)
C16 C17 C18 C19 178.8(15)
C12 C17 C18 C19 6(2)
C17 C18 C19 C20 -2(2)
C18 C19 C20 C11 -2(2)
C18 C19 C20 O4 -179.9(12)
C12 C11 C20 C19 3(2)
C10 C11 C20 C19 178.7(16)
C12 C11 C20 O4 -179.1(10)
C10 C11 C20 O4 -3.7(19)
P1 O4 C20 C19 -102.5(13)
P1 O4 C20 C11 79.5(14)
P2 O8 C21 C22 -110.6(12)
P2 O8 C21 C30 70.1(14)
O8 C21 C22 C23 176.2(12)
C30 C21 C22 C23 -4.4(12)
C21 C22 C23 C24 2.2(12)
C22 C23 C24 C29 1(2)
C22 C23 C24 C25 -177.1(14)
C23 C24 C25 C26 175.8(18)
C29 C24 C25 C26 -2(3)
C24 C25 C26 C27 0(3)
C25 C26 C27 C28 1(3)
C26 C27 C28 C29 1(3)
C27 C28 C29 C30 -175.0(14)
C27 C28 C29 C24 -3(2)
C23 C24 C29 C30 -2(2)
C25 C24 C29 C30 176.2(16)
C23 C24 C29 C28 -174.4(13)
C25 C24 C29 C28 4(2)
C28 C29 C30 C21 171.6(13)
C24 C29 C30 C21 0(2)
C28 C29 C30 C31 -13(2)
C24 C29 C30 C31 174.9(14)
O8 C21 C30 C29 -177.2(13)
C22 C21 C30 C29 3.5(18)
O8 C21 C30 C31 7.1(19)
C22 C21 C30 C31 -172.2(11)
C29 C30 C31 C40 122.8(18)
C21 C30 C31 C40 -62(2)
C29 C30 C31 C32 -47(2)
C21 C30 C31 C32 128.6(13)
C40 C31 C32 C37 -6(2)
C30 C31 C32 C37 163.3(17)
C40 C31 C32 C33 178.1(16)
C30 C31 C32 C33 -12.4(17)
C37 C32 C33 C34 8.8(18)
C31 C32 C33 C34 -175.4(13)
C32 C33 C34 C35 -11(2)
C33 C34 C35 C36 13(3)
C34 C35 C36 C37 -14(4)
C33 C32 C37 C36 -10(3)
C31 C32 C37 C36 174(2)
C33 C32 C37 C38 -174(2)
C31 C32 C37 C38 9(3)
C35 C36 C37 C32 13(4)
C35 C36 C37 C38 178(3)
C32 C37 C38 C39 -9(4)
C36 C37 C38 C39 -174(3)
C37 C38 C39 C40 5(5)
C32 C31 C40 C39 2(3)
C30 C31 C40 C39 -168(2)
C32 C31 C40 O7 -176.2(15)
C30 C31 C40 O7 14(3)
C38 C39 C40 C31 -2(4)
C38 C39 C40 O7 177(3)
P2 O7 C40 C31 67(2)
P2 O7 C40 C39 -111(2)
P3 O11 C41 C50 74.2(16)
P3 O11 C41 C42 -105.7(12)
C50 C41 C42 C43 -1.8(14)
O11 C41 C42 C43 178.1(12)
C41 C42 C43 C44 2.5(12)
C42 C43 C44 C49 -6(2)
C42 C43 C44 C45 -179.0(13)
C43 C44 C45 C46 178.1(18)
C49 C44 C45 C46 4(3)
C44 C45 C46 C47 -9(3)
C45 C46 C47 C48 10(3)
C46 C47 C48 C49 -6(3)
C47 C48 C49 C50 180.0(17)
C47 C48 C49 C44 0(3)
C43 C44 C49 C48 -173.1(18)
C45 C44 C49 C48 1(2)
C43 C44 C49 C50 7(2)
C45 C44 C49 C50 -179.1(14)
C42 C41 C50 C49 4(2)
O11 C41 C50 C49 -176.2(13)
C42 C41 C50 C51 -177.9(12)
O11 C41 C50 C51 2(2)
C48 C49 C50 C41 174.5(17)
C44 C49 C50 C41 -6(2)
C48 C49 C50 C51 -4(2)
C44 C49 C50 C51 176.0(13)
C41 C50 C51 C60 -56(2)
C49 C50 C51 C60 122.4(16)
C41 C50 C51 C52 124.8(14)
C49 C50 C51 C52 -56.8(18)
C60 C51 C52 C53 172.9(13)
C50 C51 C52 C53 -7.9(16)
C60 C51 C52 C57 -7.7(16)
C50 C51 C52 C57 171.5(14)
C57 C52 C53 C54 0.5(17)
C51 C52 C53 C54 179.9(13)
C52 C53 C54 C55 1(2)
C53 C54 C55 C56 -2(3)
C54 C55 C56 C57 2(3)
C53 C52 C57 C58 -177.9(13)
C51 C52 C57 C58 2.7(19)
C53 C52 C57 C56 -0.5(18)
C51 C52 C57 C56 -179.9(12)
C55 C56 C57 C52 -1(2)
C55 C56 C57 C58 176.5(16)
C52 C57 C58 C59 2(2)
C56 C57 C58 C59 -175.5(16)
C57 C58 C59 C60 -1(2)
C52 C51 C60 C59 9(2)
C50 C51 C60 C59 -170.7(15)
C52 C51 C60 O12 -170.2(10)
C50 C51 C60 O12 11(2)
C58 C59 C60 C51 -4(2)
C58 C59 C60 O12 174.9(14)
P3 O12 C60 C51 74.1(16)
P3 O12 C60 C59 -104.7(16)
P4 O15 C61 C70 77.2(14)
P4 O15 C61 C62 -105.5(12)
C70 C61 C62 C63 -3.8(12)
O15 C61 C62 C63 179.0(11)
C61 C62 C63 C64 0.0(16)
C62 C63 C64 C65 -180(2)
C62 C63 C64 C69 -1(3)
C63 C64 C65 C66 -176(3)
C69 C64 C65 C66 5(5)
C64 C65 C66 C67 -8(5)
C65 C66 C67 C68 4(4)
C66 C67 C68 C69 4(3)
C67 C68 C69 C70 172.0(16)
C67 C68 C69 C64 -7(3)
C65 C64 C69 C68 3(3)
C63 C64 C69 C68 -175.9(17)
C65 C64 C69 C70 -176(2)
C63 C64 C69 C70 5(3)
C62 C61 C70 C69 7.9(19)
O15 C61 C70 C69 -175.0(13)
C62 C61 C70 C71 179.2(11)
O15 C61 C70 C71 -3.6(18)
C68 C69 C70 C61 172.5(15)
C64 C69 C70 C61 -8(2)
C68 C69 C70 C71 1(2)
C64 C69 C70 C71 -179.5(17)
C61 C70 C71 C80 -48.1(17)
C69 C70 C71 C80 123.0(14)
C61 C70 C71 C72 122.9(12)
C69 C70 C71 C72 -66.1(17)
C80 C71 C72 C77 -7.8(16)
C70 C71 C72 C77 -179.1(13)
C80 C71 C72 C73 171.5(10)
C70 C71 C72 C73 0.2(14)
C77 C72 C73 C74 0.3(19)
C71 C72 C73 C74 -179.1(14)
C72 C73 C74 C75 -1(3)
C73 C74 C75 C76 0(3)
C74 C75 C76 C77 2(3)
C73 C72 C77 C78 -177(2)
C71 C72 C77 C78 2(3)
C73 C72 C77 C76 1(2)
C71 C72 C77 C76 -179.7(13)
C75 C76 C77 C78 176(2)
C75 C76 C77 C72 -2(3)
C72 C77 C78 C79 0(4)
C76 C77 C78 C79 -178(2)
C77 C78 C79 C80 4(4)
C78 C79 C80 O16 174.0(17)
C78 C79 C80 C71 -11(3)
P4 O16 C80 C79 -106.8(15)
P4 O16 C80 C71 77.6(12)
C72 C71 C80 C79 13(2)
C70 C71 C80 C79 -175.7(15)
C72 C71 C80 O16 -171.9(9)
C70 C71 C80 O16 -0.3(17)
C84 O23 C81 C82 -56(2)
C83 O24 C82 C81 -57.6(17)
O23 C81 C82 O24 58(2)
C82 O24 C83 C84 61.2(17)
C81 O23 C84 C83 53.8(18)
O24 C83 C84 O23 -59.5(19)
C88 O25 C85 C86 59(2)
C87 O26 C86 C85 57(2)
O25 C85 C86 O26 -59(2)
C86 O26 C87 C88 -59(2)
C85 O25 C88 C87 -56(2)
O26 C87 C88 O25 59(3)
C92 O27 C89 C90 -61.9(17)
C91 O28 C90 C89 -47(2)
O27 C89 C90 O28 59(2)
C90 O28 C91 C92 45(3)
C89 O27 C92 C91 57(2)
O28 C91 C92 O27 -51(3)
C96 O29 C93 C94 -52(3)
C95 O30 C94 C93 -56(3)
O29 C93 C94 O30 56(3)
C94 O30 C95 C96 59(3)
C93 O29 C96 C95 48(3)
O30 C95 C96 O29 -54(3)
C100 O31 C97 C98 65(4)
C99 O32 C98 C97 46(5)
O31 C97 C98 O32 -63(5)
C98 O32 C99 C100 -42(6)
C97 O31 C100 C99 -53(5)
O32 C99 C100 O31 47(7)
C104 O33 C101 C102 -64(4)
C103 O34 C102 C101 -51(5)
O33 C101 C102 O34 59(4)
C102 O34 C103 C104 58(5)
C101 O33 C104 C103 61(4)
O34 C103 C104 O33 -63(4)
C108 O35 C105 C106 -64(3)
C107 O36 C106 C105 -53(3)
O35 C105 C106 O36 64(3)
C106 O36 C107 C108 50(3)
C105 O35 C108 C107 62(3)
O36 C107 C108 O35 -59(3)
C112 O37 C109 C110 -58(4)
C111 O38 C110 C109 -52(4)
O37 C109 C110 O38 54(4)
C110 O38 C111 C112 60(4)
C109 O37 C112 C111 62(4)
O38 C111 C112 O37 -66(4)
O208 S3 C202 F7 17(3)
O206 S3 C202 F7 -107(3)
O207 S3 C202 F7 148(4)
O208 S3 C202 F9 136(2)
O206 S3 C202 F9 12(3)
O207 S3 C202 F9 -93(3)
O208 S3 C202 F8 -109(2)
O206 S3 C202 F8 127(3)
O207 S3 C202 F8 22(3)

loop_
_platon_squeeze_void_nr
_platon_squeeze_void_average_x
_platon_squeeze_void_average_y
_platon_squeeze_void_average_z
_platon_squeeze_void_volume
_platon_squeeze_void_count_electrons
_platon_squeeze_void_content
1 -0.108 0.196 0.957 178 63 ' '
2 0.108 0.696 0.043 178 63 ' '
3 0.371 0.341 0.330 373 131 ' '
4 0.175 0.609 0.506 14 3 ' '
5 0.629 0.841 0.670 373 131 ' '
6 0.825 0.109 0.494 14 3 ' '
